data_7009870
loop_
_publ_author_name
'Wietzke, Rapha\"el'
'Mazzanti, Marinella'
'Latour, Jean-Marc'
'P\'ecaut, Jacques'

_publ_section_title
;
 Solution and solid state structures of uranium(III) and lanthanum(III)
 iodide complexes of tetradentate tripodal neutral N-donor
 ligands&#x200A;&#x2020;
;
_journal_issue 22
_journal_name_full 'Journal of the Chemical Society, Dalton Transactions'
_journal_page_first 4167
_journal_paper_doi 10.1039/b004179n
_journal_year 2000
_chemical_formula_sum 'C23 H23 I3 La N5'
_chemical_formula_weight 889.07
_chemical_name_systematic
;
 ?
;
_space_group_IT_number 4
_symmetry_cell_setting monoclinic
_symmetry_space_group_name_Hall 'P 2yb'
_symmetry_space_group_name_H-M 'P 1 21 1'
_atom_sites_solution_hydrogens geom
_atom_sites_solution_primary direct
_atom_sites_solution_secondary difmap
_audit_creation_method SHELXL-97
_cell_angle_alpha 90.00
_cell_angle_beta 115.8260(10)
_cell_angle_gamma 90.00
_cell_formula_units_Z 2
_cell_length_a 9.7180(5)
_cell_length_b 15.3889(8)
_cell_length_c 9.9741(5)
_cell_measurement_temperature 143(2)
_cell_volume 1342.64(12)
_computing_cell_refinement 'Bruker SMART'
_computing_data_collection 'Bruker SMART'
_computing_data_reduction 'Bruker SHELXTL'
_computing_molecular_graphics 'Bruker SHELXTL'
_computing_publication_material 'Bruker SHELXTL'
_computing_structure_refinement 'SHELXL-97 (Sheldrick, 1997)'
_computing_structure_solution 'SHELXS-97 (Sheldrick, 1990)'
_diffrn_ambient_temperature 193(2)
_diffrn_measured_fraction_theta_full 0.910
_diffrn_measured_fraction_theta_max 0.910
_diffrn_measurement_device_type 'CCD area detector'
_diffrn_measurement_method 'phi and omega scans'
_diffrn_radiation_monochromator graphite
_diffrn_radiation_source 'fine-focus sealed tube'
_diffrn_radiation_type MoK\a
_diffrn_radiation_wavelength 0.71073
_diffrn_reflns_av_R_equivalents 0.0394
_diffrn_reflns_av_sigmaI/netI 0.0287
_diffrn_reflns_limit_h_max 9
_diffrn_reflns_limit_h_min -12
_diffrn_reflns_limit_k_max 20
_diffrn_reflns_limit_k_min -20
_diffrn_reflns_limit_l_max 13
_diffrn_reflns_limit_l_min -13
_diffrn_reflns_number 8639
_diffrn_reflns_theta_full 28.89
_diffrn_reflns_theta_max 28.89
_diffrn_reflns_theta_min 2.27
_exptl_absorpt_coefficient_mu 5.060
_exptl_absorpt_correction_type none
_exptl_crystal_density_diffrn 2.199
_exptl_crystal_density_method 'not measured'
_exptl_crystal_F_000 824
_exptl_crystal_size_max 0.3
_exptl_crystal_size_mid 0.5
_exptl_crystal_size_min 0.5
_refine_diff_density_max 2.497
_refine_diff_density_min -2.407
_refine_diff_density_rms 0.225
_refine_ls_abs_structure_details 'Flack H D (1983), Acta Cryst. A39, 876-881'
_refine_ls_abs_structure_Flack -0.03(3)
_refine_ls_extinction_method none
_refine_ls_goodness_of_fit_ref 1.041
_refine_ls_hydrogen_treatment mixed
_refine_ls_matrix_type full
_refine_ls_number_parameters 289
_refine_ls_number_reflns 6035
_refine_ls_number_restraints 1
_refine_ls_restrained_S_all 1.041
_refine_ls_R_factor_all 0.0396
_refine_ls_R_factor_gt 0.0388
_refine_ls_shift/su_max 0.003
_refine_ls_shift/su_mean 0.000
_refine_ls_structure_factor_coef Fsqd
_refine_ls_weighting_details 'calc w=1/[\s^2^(Fo^2^)+(0.0879P)^2^+0.0000P] where P=(Fo^2^+2Fc^2^)/3'
_refine_ls_weighting_scheme calc
_refine_ls_wR_factor_gt 0.1037
_refine_ls_wR_factor_ref 0.1043
_reflns_number_gt 5890
_reflns_number_total 6035
_reflns_threshold_expression >2sigma(I)
_cod_data_source_file b004179n.txt
_cod_data_source_block struc3
_cod_depositor_comments
;
The following automatic conversions were performed:
'_symmetry_cell_setting' value 'Monoclinic' changed to 'monoclinic'
according to '/home/saulius/struct/CIF-dictionaries/cif_core.dic'
dictionary named 'cif_core.dic' version 2.4.1 from 2010-06-29.

Automatic conversion script
Id: cif_fix_enum 1527 2010-12-29 10:47:43Z saulius 
;
_cod_original_sg_symbol_H-M P2(1)
_cod_database_code 7009870

loop_
_symmetry_equiv_pos_as_xyz
'x, y, z'
'-x, y+1/2, -z'

loop_
_atom_site_label
_atom_site_type_symbol
_atom_site_fract_x
_atom_site_fract_y
_atom_site_fract_z
_atom_site_U_iso_or_equiv
_atom_site_adp_type
_atom_site_occupancy
_atom_site_symmetry_multiplicity
_atom_site_calc_flag
_atom_site_refinement_flags
_atom_site_disorder_assembly
_atom_site_disorder_group
La La 0.77299(4) 0.75358(2) -0.14709(3) 0.01642(9) Uani 1 1 d . . .
I1 I 0.84260(5) 0.58312(3) -0.30677(5) 0.02780(11) Uani 1 1 d . . .
I2 I 0.55776(5) 0.81470(3) 0.01884(5) 0.03037(12) Uani 1 1 d . . .
I3 I 1.10165(5) 0.80510(3) 0.11132(4) 0.02521(11) Uani 1 1 d . . .
N1 N 0.9089(6) 0.8041(4) -0.3162(6) 0.0194(10) Uani 1 1 d . . .
N2 N 0.7177(7) 0.9245(4) -0.1791(6) 0.0240(11) Uani 1 1 d . . .
N3 N 0.5034(6) 0.6741(4) -0.2927(6) 0.0228(11) Uani 1 1 d . . .
N4 N 0.5871(6) 0.8167(4) -0.4205(6) 0.0196(10) Uani 1 1 d . . .
N5 N 0.8143(7) 0.6246(4) 0.0534(7) 0.0258(12) Uani 1 1 d . . .
C1 C 0.6665(7) 0.8630(5) -0.4974(7) 0.0247(13) Uani 1 1 d . . .
H1A H 0.6702 0.9256 -0.4737 0.030 Uiso 1 1 calc R . .
H1B H 0.6050 0.8565 -0.6063 0.030 Uiso 1 1 calc R . .
C2 C 0.8260(8) 0.8323(5) -0.4579(8) 0.0231(13) Uani 1 1 d . . .
C3 C 0.8869(9) 0.8400(5) -0.5591(8) 0.0278(15) Uani 1 1 d . . .
H3 H 0.8259 0.8605 -0.6572 0.033 Uiso 1 1 calc R . .
C4 C 1.0397(8) 0.8173(6) -0.5151(8) 0.0306(15) Uani 1 1 d . . .
H4 H 1.0845 0.8230 -0.5823 0.037 Uiso 1 1 calc R . .
C5 C 1.1245(9) 0.7863(5) -0.3726(9) 0.0289(16) Uani 1 1 d . . .
H5 H 1.2284 0.7700 -0.3403 0.035 Uiso 1 1 calc R . .
C6 C 1.0551(8) 0.7797(5) -0.2778(8) 0.0262(14) Uani 1 1 d . . .
H6 H 1.1130 0.7568 -0.1808 0.031 Uiso 1 1 calc R . .
C7 C 0.4860(7) 0.8782(5) -0.3923(7) 0.0227(13) Uani 1 1 d . . .
H7A H 0.4244 0.8462 -0.3513 0.027 Uiso 1 1 calc R . .
H7B H 0.4148 0.9053 -0.4874 0.027 Uiso 1 1 calc R . .
C8 C 0.5765(8) 0.9479(4) -0.2847(7) 0.0213(12) Uani 1 1 d . . .
C9 C 0.5165(8) 1.0297(5) -0.2855(8) 0.0275(14) Uani 1 1 d . . .
H9 H 0.4184 1.0447 -0.3608 0.033 Uiso 1 1 calc R . .
C10 C 0.5993(9) 1.0893(5) -0.1770(9) 0.0308(15) Uani 1 1 d . . .
H10 H 0.5582 1.1451 -0.1753 0.037 Uiso 1 1 calc R . .
C11 C 0.7436(9) 1.0663(5) -0.0702(9) 0.0315(16) Uani 1 1 d . . .
H11 H 0.8030 1.1060 0.0061 0.038 Uiso 1 1 calc R . .
C12 C 0.7992(9) 0.9845(5) -0.0770(8) 0.0278(14) Uani 1 1 d . . .
H12 H 0.8997 0.9700 -0.0063 0.033 Uiso 1 1 calc R . .
C13 C 0.4976(7) 0.7423(5) -0.5168(7) 0.0219(12) Uani 1 1 d . . .
H13A H 0.5659 0.7075 -0.5460 0.026 Uiso 1 1 calc R . .
H13B H 0.4146 0.7659 -0.6089 0.026 Uiso 1 1 calc R . .
C14 C 0.4283(8) 0.6832(5) -0.4400(7) 0.0220(12) Uani 1 1 d . . .
C15 C 0.2956(8) 0.6376(5) -0.5244(8) 0.0278(15) Uani 1 1 d . . .
H15 H 0.2437 0.6457 -0.6291 0.033 Uiso 1 1 calc R . .
C16 C 0.2405(9) 0.5803(6) -0.4538(9) 0.0344(16) Uani 1 1 d . . .
H16 H 0.1505 0.5477 -0.5094 0.041 Uiso 1 1 calc R . .
C17 C 0.3179(8) 0.5707(6) -0.2998(9) 0.0320(16) Uani 1 1 d . . .
H17 H 0.2832 0.5311 -0.2481 0.038 Uiso 1 1 calc R . .
C18 C 0.4459(9) 0.6204(5) -0.2256(9) 0.0307(15) Uani 1 1 d . . .
H18 H 0.4966 0.6162 -0.1201 0.037 Uiso 1 1 calc R . .
C21 C 0.8473(8) 0.6535(5) 0.1926(8) 0.0268(14) Uani 1 1 d . . .
H21 H 0.8638 0.7140 0.2118 0.032 Uiso 1 1 calc R . .
C22 C 0.8583(9) 0.6001(6) 0.3080(8) 0.0313(16) Uani 1 1 d . . .
H22 H 0.8856 0.6228 0.4049 0.038 Uiso 1 1 calc R . .
C23 C 0.8284(9) 0.5124(6) 0.2785(8) 0.0324(16) Uani 1 1 d . . .
H23 H 0.8298 0.4740 0.3537 0.039 Uiso 1 1 calc R . .
C24 C 0.7966(10) 0.4818(6) 0.1381(9) 0.0357(17) Uani 1 1 d . . .
H24 H 0.7788 0.4216 0.1163 0.043 Uiso 1 1 calc R . .
C25 C 0.7906(8) 0.5392(5) 0.0292(8) 0.0262(14) Uani 1 1 d . . .
H25 H 0.7688 0.5171 -0.0669 0.031 Uiso 1 1 calc R . .

loop_
_atom_site_aniso_label
_atom_site_aniso_U_11
_atom_site_aniso_U_22
_atom_site_aniso_U_33
_atom_site_aniso_U_23
_atom_site_aniso_U_13
_atom_site_aniso_U_12
La 0.01204(15) 0.02055(16) 0.01342(15) 0.00203(12) 0.00252(12) 0.00015(12)
I1 0.0313(2) 0.0289(2) 0.0213(2) -0.00167(17) 0.00978(18) 0.00208(18)
I2 0.0251(2) 0.0396(3) 0.0279(2) 0.0019(2) 0.01288(18) 0.0054(2)
I3 0.01681(19) 0.0334(2) 0.01844(19) 0.00228(16) 0.00116(15) -0.00135(17)
N1 0.014(2) 0.026(3) 0.016(2) 0.004(2) 0.0049(19) 0.000(2)
N2 0.020(3) 0.022(3) 0.024(3) 0.001(2) 0.005(2) 0.004(2)
N3 0.014(2) 0.029(3) 0.019(3) -0.004(2) 0.002(2) -0.005(2)
N4 0.013(2) 0.023(3) 0.017(2) -0.001(2) 0.0012(19) 0.001(2)
N5 0.027(3) 0.027(3) 0.020(3) 0.008(2) 0.007(2) 0.003(2)
C1 0.015(3) 0.036(4) 0.018(3) 0.008(3) 0.003(2) 0.001(3)
C2 0.021(3) 0.023(3) 0.023(3) -0.002(2) 0.008(3) -0.002(2)
C3 0.030(4) 0.034(4) 0.020(3) 0.003(3) 0.011(3) -0.001(3)
C4 0.029(4) 0.041(4) 0.028(3) -0.011(3) 0.018(3) -0.006(3)
C5 0.023(3) 0.032(4) 0.034(4) -0.010(3) 0.015(3) -0.008(3)
C6 0.023(3) 0.030(3) 0.023(3) -0.003(2) 0.007(3) -0.002(3)
C7 0.015(3) 0.026(3) 0.022(3) 0.003(3) 0.003(2) 0.001(2)
C8 0.018(3) 0.026(3) 0.019(3) -0.001(2) 0.008(2) -0.001(2)
C9 0.025(3) 0.032(4) 0.023(3) 0.005(3) 0.008(3) 0.006(3)
C10 0.032(4) 0.025(3) 0.033(4) 0.002(3) 0.012(3) 0.007(3)
C11 0.033(4) 0.026(4) 0.027(3) -0.004(3) 0.006(3) 0.000(3)
C12 0.027(4) 0.023(3) 0.026(3) 0.003(3) 0.005(3) -0.002(3)
C13 0.014(3) 0.029(3) 0.015(3) 0.000(2) 0.000(2) -0.002(3)
C14 0.015(3) 0.027(3) 0.020(3) 0.001(2) 0.004(2) 0.001(2)
C15 0.018(3) 0.028(3) 0.027(3) -0.011(3) 0.001(3) 0.003(3)
C16 0.021(3) 0.033(4) 0.042(4) -0.012(4) 0.007(3) -0.006(3)
C17 0.018(3) 0.036(4) 0.040(4) -0.003(3) 0.011(3) -0.003(3)
C18 0.024(3) 0.037(4) 0.027(3) 0.002(3) 0.007(3) -0.008(3)
C21 0.025(3) 0.030(4) 0.022(3) 0.006(3) 0.007(3) 0.001(3)
C22 0.027(4) 0.042(4) 0.024(3) 0.006(3) 0.010(3) 0.000(3)
C23 0.034(4) 0.035(4) 0.029(4) 0.013(3) 0.014(3) 0.000(3)
C24 0.033(4) 0.029(4) 0.038(4) 0.008(3) 0.009(3) 0.003(3)
C25 0.023(3) 0.029(3) 0.022(3) -0.003(3) 0.006(3) -0.001(3)

loop_
_atom_type_symbol
_atom_type_description
_atom_type_scat_dispersion_real
_atom_type_scat_dispersion_imag
_atom_type_scat_source
C C 0.0033 0.0016 'International Tables Vol C Tables 4.2.6.8 and 6.1.1.4'
H H 0.0000 0.0000 'International Tables Vol C Tables 4.2.6.8 and 6.1.1.4'
N N 0.0061 0.0033 'International Tables Vol C Tables 4.2.6.8 and 6.1.1.4'
I I -0.4742 1.8119 'International Tables Vol C Tables 4.2.6.8 and 6.1.1.4'
La La -0.2871 2.4523 'International Tables Vol C Tables 4.2.6.8 and 6.1.1.4'

loop_
_geom_angle_atom_site_label_1
_geom_angle_atom_site_label_2
_geom_angle_atom_site_label_3
_geom_angle
_geom_angle_site_symmetry_1
_geom_angle_site_symmetry_3
_geom_angle_publ_flag
N1 La N3 115.29(17) . . ?
N1 La N2 76.56(19) . . ?
N3 La N2 106.63(19) . . ?
N1 La N4 63.69(16) . . ?
N3 La N4 63.37(18) . . ?
N2 La N4 61.10(18) . . ?
N1 La N5 136.16(19) . . ?
N3 La N5 82.04(19) . . ?
N2 La N5 139.69(19) . . ?
N4 La N5 145.18(18) . . ?
N1 La I3 80.93(11) . . ?
N3 La I3 161.03(13) . . ?
N2 La I3 86.03(12) . . ?
N4 La I3 135.50(12) . . ?
N5 La I3 79.25(13) . . ?
N1 La I1 70.34(13) . . ?
N3 La I1 74.46(13) . . ?
N2 La I1 143.07(13) . . ?
N4 La I1 89.20(13) . . ?
N5 La I1 77.20(14) . . ?
I3 La I1 104.081(15) . . ?
N1 La I2 145.58(13) . . ?
N3 La I2 73.68(13) . . ?
N2 La I2 69.11(13) . . ?
N4 La I2 96.40(12) . . ?
N5 La I2 76.31(14) . . ?
I3 La I2 98.766(15) . . ?
I1 La I2 140.796(17) . . ?
C6 N1 C2 117.1(6) . . ?
C6 N1 La 119.2(4) . . ?
C2 N1 La 121.2(4) . . ?
C12 N2 C8 117.7(6) . . ?
C12 N2 La 124.2(5) . . ?
C8 N2 La 115.7(4) . . ?
C18 N3 C14 118.2(6) . . ?
C18 N3 La 122.5(5) . . ?
C14 N3 La 119.1(5) . . ?
C7 N4 C1 109.2(6) . . ?
C7 N4 C13 111.2(5) . . ?
C1 N4 C13 108.7(5) . . ?
C7 N4 La 104.2(4) . . ?
C1 N4 La 115.0(4) . . ?
C13 N4 La 108.4(4) . . ?
C25 N5 C21 116.9(6) . . ?
C25 N5 La 128.7(5) . . ?
C21 N5 La 114.0(5) . . ?
N4 C1 C2 115.1(6) . . ?
N1 C2 C3 122.7(6) . . ?
N1 C2 C1 116.7(6) . . ?
C3 C2 C1 120.3(6) . . ?
C2 C3 C4 119.0(7) . . ?
C5 C4 C3 119.1(6) . . ?
C4 C5 C6 118.6(7) . . ?
N1 C6 C5 123.4(7) . . ?
N4 C7 C8 111.3(5) . . ?
N2 C8 C9 121.6(6) . . ?
N2 C8 C7 116.2(6) . . ?
C9 C8 C7 122.0(6) . . ?
C10 C9 C8 120.0(7) . . ?
C9 C10 C11 118.8(7) . . ?
C12 C11 C10 118.7(7) . . ?
N2 C12 C11 123.2(7) . . ?
N4 C13 C14 113.1(5) . . ?
N3 C14 C15 122.3(7) . . ?
N3 C14 C13 117.9(6) . . ?
C15 C14 C13 119.7(6) . . ?
C16 C15 C14 118.8(7) . . ?
C15 C16 C17 119.3(7) . . ?
C18 C17 C16 117.6(8) . . ?
N3 C18 C17 123.8(7) . . ?
N5 C21 C22 123.8(7) . . ?
C21 C22 C23 118.1(7) . . ?
C24 C23 C22 118.8(7) . . ?
C23 C24 C25 119.6(8) . . ?
N5 C25 C24 122.7(7) . . ?

loop_
_geom_bond_atom_site_label_1
_geom_bond_atom_site_label_2
_geom_bond_distance
_geom_bond_site_symmetry_2
_geom_bond_publ_flag
La N1 2.670(5) . ?
La N3 2.675(6) . ?
La N2 2.676(6) . ?
La N4 2.712(5) . ?
La N5 2.720(6) . ?
La I3 3.2095(5) . ?
La I1 3.2885(6) . ?
La I2 3.3189(5) . ?
N1 C6 1.353(9) . ?
N1 C2 1.358(9) . ?
N2 C12 1.347(9) . ?
N2 C8 1.365(9) . ?
N3 C18 1.330(10) . ?
N3 C14 1.333(9) . ?
N4 C7 1.477(8) . ?
N4 C1 1.485(8) . ?
N4 C13 1.503(8) . ?
N5 C25 1.339(10) . ?
N5 C21 1.356(9) . ?
C1 C2 1.500(9) . ?
C2 C3 1.379(10) . ?
C3 C4 1.397(10) . ?
C4 C5 1.380(11) . ?
C5 C6 1.385(10) . ?
C7 C8 1.501(9) . ?
C8 C9 1.385(10) . ?
C9 C10 1.380(11) . ?
C10 C11 1.387(11) . ?
C11 C12 1.383(11) . ?
C13 C14 1.522(9) . ?
C14 C15 1.385(10) . ?
C15 C16 1.374(13) . ?
C16 C17 1.393(12) . ?
C17 C18 1.370(11) . ?
C21 C22 1.380(10) . ?
C22 C23 1.385(13) . ?
C23 C24 1.379(12) . ?
C24 C25 1.381(11) . ?
